data_7207594
loop_
_publ_author_name
'Aaker\"oy, Christer B.'
'Forbes, Safiyyah'
'Desper, John'

_publ_section_title
;
 The effect of water molecules in stabilizing co-crystals of active
 pharmaceutical ingredients
;
_journal_issue 7
_journal_name_full CrystEngComm
_journal_page_first 2435
_journal_paper_doi 10.1039/c2ce06506a
_journal_volume 14
_journal_year 2012
_chemical_formula_moiety
;
(C12 H10 N4 O) (C6 H12 O2) (H2 O)
;
_chemical_formula_sum 'C18 H24 N4 O4'
_chemical_formula_weight 360.41
_chemical_name_systematic
;
242 (3-pyridyl)-CONH-N=CH-(2-pyridyl), hexanoic acid hydrate
;
_space_group_IT_number 2
_symmetry_cell_setting triclinic
_symmetry_space_group_name_Hall '-P 1'
_symmetry_space_group_name_H-M 'P -1'
_atom_sites_solution_hydrogens geom
_atom_sites_solution_primary direct
_atom_sites_solution_secondary difmap
_audit_creation_method SHELXL-97
_cell_angle_alpha 95.391(10)
_cell_angle_beta 97.999(12)
_cell_angle_gamma 104.439(14)
_cell_formula_units_Z 2
_cell_length_a 6.6573(13)
_cell_length_b 8.1256(14)
_cell_length_c 18.128(3)
_cell_measurement_reflns_used 1561
_cell_measurement_temperature 173(2)
_cell_measurement_theta_max 27.05
_cell_measurement_theta_min 2.25
_cell_volume 931.9(3)
_computing_cell_refinement 'Bruker XSCANS'
_computing_data_collection 'Bruker XSCANS'
_computing_data_reduction 'Bruker SHELXTL'
_computing_molecular_graphics 'Bruker SHELXTL'
_computing_publication_material 'Bruker SHELXTL'
_computing_structure_refinement 'SHELXL-97 (Sheldrick, 1997)'
_computing_structure_solution 'SHELXS-97 (Sheldrick, 1990)'
_diffrn_ambient_temperature 173(2)
_diffrn_measured_fraction_theta_full 0.940
_diffrn_measured_fraction_theta_max 0.940
_diffrn_measurement_device_type 'CCD area detector'
_diffrn_measurement_method 'phi and omega scans'
_diffrn_radiation_monochromator graphite
_diffrn_radiation_source 'fine-focus sealed tube'
_diffrn_radiation_type MoK\a
_diffrn_radiation_wavelength 0.71073
_diffrn_reflns_av_R_equivalents 0.0855
_diffrn_reflns_av_sigmaI/netI 0.1094
_diffrn_reflns_limit_h_max 7
_diffrn_reflns_limit_h_min -8
_diffrn_reflns_limit_k_max 9
_diffrn_reflns_limit_k_min -10
_diffrn_reflns_limit_l_max 21
_diffrn_reflns_limit_l_min -23
_diffrn_reflns_number 6561
_diffrn_reflns_theta_full 27.51
_diffrn_reflns_theta_max 27.51
_diffrn_reflns_theta_min 1.14
_exptl_absorpt_coefficient_mu 0.092
_exptl_absorpt_correction_type none
_exptl_crystal_colour colorless
_exptl_crystal_density_diffrn 1.284
_exptl_crystal_density_method 'not measured'
_exptl_crystal_description plate
_exptl_crystal_F_000 384
_exptl_crystal_size_max 0.40
_exptl_crystal_size_mid 0.25
_exptl_crystal_size_min 0.10
_refine_diff_density_max 0.272
_refine_diff_density_min -0.341
_refine_diff_density_rms 0.075
_refine_ls_extinction_method none
_refine_ls_goodness_of_fit_ref 0.894
_refine_ls_hydrogen_treatment mixed
_refine_ls_matrix_type full
_refine_ls_number_parameters 247
_refine_ls_number_reflns 4031
_refine_ls_number_restraints 0
_refine_ls_restrained_S_all 0.894
_refine_ls_R_factor_all 0.1249
_refine_ls_R_factor_gt 0.0630
_refine_ls_shift/su_max 0.000
_refine_ls_shift/su_mean 0.000
_refine_ls_structure_factor_coef Fsqd
_refine_ls_weighting_details 'calc w=1/[\s^2^(Fo^2^)+(0.0950P)^2^+0.0000P] where P=(Fo^2^+2Fc^2^)/3'
_refine_ls_weighting_scheme calc
_refine_ls_wR_factor_gt 0.1541
_refine_ls_wR_factor_ref 0.1825
_reflns_number_gt 2060
_reflns_number_total 4031
_reflns_threshold_expression >2sigma(I)
_cod_data_source_file c2ce06506a.txt
_cod_data_source_block sf0608m(2A)
_cod_depositor_comments
;
The following automatic conversions were performed:

'_symmetry_cell_setting' value 'Triclinic' changed to 'triclinic'
according to /home/saulius/struct/CIF-dictionaries/cif_core.dic
dictionary named 'cif_core.dic' version 2.4.1 from 2010-06-29.

Automatic conversion script
Id: cif_fix_values 1715 2011-07-08 13:25:40Z adriana 
;
_cod_original_sg_symbol_H-M P-1
_cod_database_code 7207594

loop_
_symmetry_equiv_pos_as_xyz
'x, y, z'
'-x, -y, -z'

loop_
_atom_site_label
_atom_site_type_symbol
_atom_site_fract_x
_atom_site_fract_y
_atom_site_fract_z
_atom_site_U_iso_or_equiv
_atom_site_adp_type
_atom_site_occupancy
_atom_site_symmetry_multiplicity
_atom_site_calc_flag
_atom_site_refinement_flags
O1S O 0.4578(3) 0.2957(3) -0.09185(12) 0.0457(6) Uani 1 1 d .
H1A H 0.557(5) 0.283(4) -0.0645(18) 0.055 Uiso 1 1 d .
H1B H 0.427(5) 0.225(4) -0.1384(19) 0.055 Uiso 1 1 d .
N11 N 0.3306(3) 0.0753(3) 0.17737(12) 0.0355(6) Uani 1 1 d .
C12 C 0.4287(4) 0.1722(4) 0.13107(15) 0.0378(7) Uani 1 1 d .
H12 H 0.5780 0.1990 0.1382 0.045 Uiso 1 1 calc R
C13 C 0.3274(4) 0.2358(4) 0.07378(15) 0.0337(7) Uani 1 1 d .
H13 H 0.4052 0.3050 0.0425 0.040 Uiso 1 1 calc R
C14 C 0.1080(3) 0.1974(3) 0.06216(13) 0.0261(6) Uani 1 1 d .
C15 C 0.0056(4) 0.0961(3) 0.11041(14) 0.0311(6) Uani 1 1 d .
H15 H -0.1436 0.0669 0.1046 0.037 Uiso 1 1 calc R
C16 C 0.1181(4) 0.0385(3) 0.16594(15) 0.0339(6) Uani 1 1 d .
H16 H 0.0442 -0.0306 0.1982 0.041 Uiso 1 1 calc R
C17 C -0.0220(3) 0.2597(3) 0.00357(14) 0.0289(6) Uani 1 1 d .
N17 N 0.0740(3) 0.3262(3) -0.05161(12) 0.0298(5) Uani 1 1 d .
H17 H 0.181(4) 0.318(4) -0.0546(15) 0.036 Uiso 1 1 d .
O17 O -0.2080(2) 0.2490(2) 0.00656(10) 0.0364(5) Uani 1 1 d .
N21 N 0.0797(3) 0.5862(3) -0.26611(13) 0.0402(6) Uani 1 1 d .
C22 C -0.0453(4) 0.5118(3) -0.21984(14) 0.0316(6) Uani 1 1 d .
C23 C -0.2593(4) 0.5019(4) -0.22902(15) 0.0343(6) Uani 1 1 d .
H23 H -0.3446 0.4440 -0.1965 0.041 Uiso 1 1 calc R
C24 C -0.3452(4) 0.5770(4) -0.28578(16) 0.0406(7) Uani 1 1 d .
H24 H -0.4900 0.5748 -0.2924 0.049 Uiso 1 1 calc R
C25 C -0.2170(5) 0.6558(4) -0.33309(17) 0.0452(7) Uani 1 1 d .
H25 H -0.2720 0.7079 -0.3732 0.054 Uiso 1 1 calc R
C26 C -0.0095(4) 0.6573(4) -0.32087(16) 0.0447(8) Uani 1 1 d .
H26 H 0.0774 0.7125 -0.3535 0.054 Uiso 1 1 calc R
C27 C 0.0593(4) 0.4421(3) -0.15918(15) 0.0326(6) Uani 1 1 d .
H27 H 0.2014 0.4392 -0.1581 0.039 Uiso 1 1 calc R
N27 N -0.0390(3) 0.3848(3) -0.10734(11) 0.0296(5) Uani 1 1 d .
C31 C 0.6487(4) -0.0855(4) 0.29397(16) 0.0358(7) Uani 1 1 d .
O31 O 0.5061(3) -0.0037(3) 0.30090(12) 0.0497(6) Uani 1 1 d .
H31 H 0.444(5) 0.022(4) 0.2487(19) 0.060 Uiso 1 1 d .
O32 O 0.7011(3) -0.1215(3) 0.23454(11) 0.0498(6) Uani 1 1 d .
C32 C 0.7384(4) -0.1367(4) 0.36614(16) 0.0419(7) Uani 1 1 d .
H32A H 0.6483 -0.2491 0.3731 0.050 Uiso 1 1 calc R
H32B H 0.7336 -0.0518 0.4083 0.050 Uiso 1 1 calc R
C33 C 0.9619(4) -0.1494(4) 0.36985(16) 0.0399(7) Uani 1 1 d .
H33A H 0.9706 -0.2227 0.3242 0.048 Uiso 1 1 calc R
H33B H 1.0550 -0.0336 0.3696 0.048 Uiso 1 1 calc R
C34 C 1.0416(4) -0.2217(4) 0.43801(16) 0.0397(7) Uani 1 1 d .
H34A H 0.9548 -0.3405 0.4368 0.048 Uiso 1 1 calc R
H34B H 1.0256 -0.1528 0.4838 0.048 Uiso 1 1 calc R
C35 C 1.2701(4) -0.2225(4) 0.44234(17) 0.0440(8) Uani 1 1 d .
H35A H 1.2864 -0.2848 0.3949 0.053 Uiso 1 1 calc R
H35B H 1.3565 -0.1027 0.4462 0.053 Uiso 1 1 calc R
C36 C 1.3553(5) -0.3031(4) 0.50715(18) 0.0540(9) Uani 1 1 d .
H36A H 1.5039 -0.2965 0.5062 0.081 Uiso 1 1 calc R
H36B H 1.2754 -0.4236 0.5027 0.081 Uiso 1 1 calc R
H36C H 1.3419 -0.2417 0.5546 0.081 Uiso 1 1 calc R

loop_
_atom_site_aniso_label
_atom_site_aniso_U_11
_atom_site_aniso_U_22
_atom_site_aniso_U_33
_atom_site_aniso_U_23
_atom_site_aniso_U_13
_atom_site_aniso_U_12
O1S 0.0186(8) 0.0826(17) 0.0387(12) 0.0124(11) 0.0044(8) 0.0170(10)
N11 0.0260(10) 0.0480(15) 0.0353(13) 0.0139(11) 0.0046(9) 0.0120(10)
C12 0.0194(11) 0.0580(19) 0.0367(16) 0.0125(14) 0.0051(11) 0.0092(12)
C13 0.0186(11) 0.0496(18) 0.0334(15) 0.0140(13) 0.0085(10) 0.0049(11)
C14 0.0166(10) 0.0332(14) 0.0272(14) 0.0053(11) 0.0034(10) 0.0039(10)
C15 0.0198(11) 0.0343(15) 0.0377(16) 0.0084(13) 0.0080(11) 0.0015(11)
C16 0.0255(12) 0.0402(16) 0.0358(15) 0.0126(13) 0.0075(11) 0.0046(12)
C17 0.0200(11) 0.0327(15) 0.0327(15) 0.0053(12) 0.0043(10) 0.0044(11)
N17 0.0156(9) 0.0416(14) 0.0344(13) 0.0139(11) 0.0058(9) 0.0076(10)
O17 0.0143(7) 0.0534(12) 0.0432(11) 0.0177(9) 0.0066(7) 0.0074(8)
N21 0.0314(11) 0.0504(15) 0.0422(14) 0.0203(12) 0.0129(10) 0.0084(11)
C22 0.0276(12) 0.0336(15) 0.0323(15) 0.0089(12) 0.0058(11) 0.0036(11)
C23 0.0248(12) 0.0390(16) 0.0369(16) 0.0090(13) 0.0033(11) 0.0038(12)
C24 0.0305(13) 0.0434(18) 0.0452(18) 0.0077(14) 0.0014(13) 0.0070(13)
C25 0.0450(16) 0.0485(19) 0.0398(18) 0.0148(15) -0.0024(13) 0.0103(14)
C26 0.0442(16) 0.0518(19) 0.0400(17) 0.0228(15) 0.0115(14) 0.0082(15)
C27 0.0223(11) 0.0391(16) 0.0354(15) 0.0095(13) 0.0055(11) 0.0047(11)
N27 0.0197(9) 0.0367(13) 0.0312(12) 0.0106(10) 0.0023(9) 0.0042(9)
C31 0.0217(12) 0.0465(18) 0.0370(16) 0.0113(14) 0.0042(11) 0.0031(12)
O31 0.0432(11) 0.0791(16) 0.0387(12) 0.0212(11) 0.0094(9) 0.0319(11)
O32 0.0274(9) 0.0866(18) 0.0357(12) 0.0088(11) 0.0044(9) 0.0159(11)
C32 0.0288(13) 0.062(2) 0.0387(17) 0.0173(15) 0.0066(12) 0.0143(14)
C33 0.0252(12) 0.0524(18) 0.0428(17) 0.0155(14) 0.0047(12) 0.0087(13)
C34 0.0292(13) 0.0485(18) 0.0433(17) 0.0152(14) 0.0073(12) 0.0100(13)
C35 0.0296(13) 0.060(2) 0.0458(18) 0.0153(15) 0.0056(13) 0.0150(14)
C36 0.0399(16) 0.074(2) 0.057(2) 0.0254(18) 0.0093(15) 0.0253(16)

loop_
_atom_type_symbol
_atom_type_description
_atom_type_scat_dispersion_real
_atom_type_scat_dispersion_imag
_atom_type_scat_source
C C 0.0033 0.0016 'International Tables Vol C Tables 4.2.6.8 and 6.1.1.4'
H H 0.0000 0.0000 'International Tables Vol C Tables 4.2.6.8 and 6.1.1.4'
N N 0.0061 0.0033 'International Tables Vol C Tables 4.2.6.8 and 6.1.1.4'
O O 0.0106 0.0060 'International Tables Vol C Tables 4.2.6.8 and 6.1.1.4'

loop_
_geom_angle_atom_site_label_1
_geom_angle_atom_site_label_2
_geom_angle_atom_site_label_3
_geom_angle
H1A O1S H1B 113(3)
C12 N11 C16 116.8(2)
N11 C12 C13 124.0(2)
N11 C12 H12 118.0
C13 C12 H12 118.0
C12 C13 C14 119.0(2)
C12 C13 H13 120.5
C14 C13 H13 120.5
C15 C14 C13 117.1(2)
C15 C14 C17 118.0(2)
C13 C14 C17 124.9(2)
C16 C15 C14 120.2(2)
C16 C15 H15 119.9
C14 C15 H15 119.9
N11 C16 C15 122.9(2)
N11 C16 H16 118.5
C15 C16 H16 118.5
O17 C17 N17 123.0(2)
O17 C17 C14 120.3(2)
N17 C17 C14 116.69(19)
C17 N17 N27 119.10(19)
C17 N17 H17 119(2)
N27 N17 H17 121(2)
C26 N21 C22 116.7(2)
N21 C22 C23 122.6(2)
N21 C22 C27 115.0(2)
C23 C22 C27 122.3(2)
C24 C23 C22 119.0(2)
C24 C23 H23 120.5
C22 C23 H23 120.5
C23 C24 C25 118.7(3)
C23 C24 H24 120.6
C25 C24 H24 120.6
C26 C25 C24 118.5(3)
C26 C25 H25 120.8
C24 C25 H25 120.8
N21 C26 C25 124.4(3)
N21 C26 H26 117.8
C25 C26 H26 117.8
N27 C27 C22 120.3(2)
N27 C27 H27 119.8
C22 C27 H27 119.8
C27 N27 N17 116.13(19)
O32 C31 O31 123.4(3)
O32 C31 C32 122.7(3)
O31 C31 C32 113.9(2)
C31 O31 H31 110.4(17)
C31 C32 C33 114.2(2)
C31 C32 H32A 108.7
C33 C32 H32A 108.7
C31 C32 H32B 108.7
C33 C32 H32B 108.7
H32A C32 H32B 107.6
C34 C33 C32 113.9(2)
C34 C33 H33A 108.8
C32 C33 H33A 108.8
C34 C33 H33B 108.8
C32 C33 H33B 108.8
H33A C33 H33B 107.7
C33 C34 C35 112.4(2)
C33 C34 H34A 109.1
C35 C34 H34A 109.1
C33 C34 H34B 109.1
C35 C34 H34B 109.1
H34A C34 H34B 107.9
C36 C35 C34 114.8(2)
C36 C35 H35A 108.6
C34 C35 H35A 108.6
C36 C35 H35B 108.6
C34 C35 H35B 108.6
H35A C35 H35B 107.5
C35 C36 H36A 109.5
C35 C36 H36B 109.5
H36A C36 H36B 109.5
C35 C36 H36C 109.5
H36A C36 H36C 109.5
H36B C36 H36C 109.5

loop_
_geom_bond_atom_site_label_1
_geom_bond_atom_site_label_2
_geom_bond_distance
O1S H1A 0.80(3)
O1S H1B 0.94(3)
N11 C12 1.331(3)
N11 C16 1.353(3)
C12 C13 1.371(4)
C12 H12 0.9500
C13 C14 1.396(3)
C13 H13 0.9500
C14 C15 1.389(3)
C14 C17 1.482(3)
C15 C16 1.359(4)
C15 H15 0.9500
C16 H16 0.9500
C17 O17 1.229(3)
C17 N17 1.345(3)
N17 N27 1.367(3)
N17 H17 0.74(3)
N21 C26 1.336(4)
N21 C22 1.342(3)
C22 C23 1.392(3)
C22 C27 1.454(4)
C23 C24 1.374(4)
C23 H23 0.9500
C24 C25 1.381(4)
C24 H24 0.9500
C25 C26 1.366(4)
C25 H25 0.9500
C26 H26 0.9500
C27 N27 1.276(3)
C27 H27 0.9500
C31 O32 1.210(3)
C31 O31 1.301(3)
C31 C32 1.500(4)
O31 H31 1.04(4)
C32 C33 1.510(3)
C32 H32A 0.9900
C32 H32B 0.9900
C33 C34 1.504(4)
C33 H33A 0.9900
C33 H33B 0.9900
C34 C35 1.514(3)
C34 H34A 0.9900
C34 H34B 0.9900
C35 C36 1.509(4)
C35 H35A 0.9900
C35 H35B 0.9900
C36 H36A 0.9800
C36 H36B 0.9800
C36 H36C 0.9800

loop_
_geom_hbond_atom_site_label_D
_geom_hbond_atom_site_label_H
_geom_hbond_atom_site_label_A
_geom_hbond_distance_DH
_geom_hbond_distance_HA
_geom_hbond_distance_DA
_geom_hbond_angle_DHA
_geom_hbond_site_symmetry_A
O1S H1A O17 0.80(3) 1.98(3) 2.778(3) 177(3) 1_655
O1S H1B O32 0.94(3) 1.85(3) 2.760(3) 161(3) 2_655
O31 H31 N11 1.04(4) 1.56(4) 2.590(3) 171(3) .
N17 H17 O1S 0.74(3) 2.09(3) 2.815(3) 165(3) .

loop_
_geom_torsion_atom_site_label_1
_geom_torsion_atom_site_label_2
_geom_torsion_atom_site_label_3
_geom_torsion_atom_site_label_4
_geom_torsion
C16 N11 C12 C13 0.2(4)
N11 C12 C13 C14 -0.3(4)
C12 C13 C14 C15 0.2(4)
C12 C13 C14 C17 178.8(3)
C13 C14 C15 C16 -0.1(4)
C17 C14 C15 C16 -178.8(2)
C12 N11 C16 C15 -0.1(4)
C14 C15 C16 N11 0.0(4)
C15 C14 C17 O17 13.2(4)
C13 C14 C17 O17 -165.4(3)
C15 C14 C17 N17 -166.6(2)
C13 C14 C17 N17 14.8(4)
O17 C17 N17 N27 -0.1(4)
C14 C17 N17 N27 179.6(2)
C26 N21 C22 C23 2.3(4)
C26 N21 C22 C27 -177.6(2)
N21 C22 C23 C24 -2.7(4)
C27 C22 C23 C24 177.3(3)
C22 C23 C24 C25 1.8(4)
C23 C24 C25 C26 -0.7(4)
C22 N21 C26 C25 -1.2(5)
C24 C25 C26 N21 0.4(5)
N21 C22 C27 N27 172.6(2)
C23 C22 C27 N27 -7.4(4)
C22 C27 N27 N17 -178.2(2)
C17 N17 N27 C27 -178.1(2)
O32 C31 C32 C33 30.4(4)
O31 C31 C32 C33 -151.4(3)
C31 C32 C33 C34 -172.8(3)
C32 C33 C34 C35 -176.5(3)
C33 C34 C35 C36 -176.6(3)
